data_4023272
loop_
_publ_author_name
'Erika Leemans'
'Matthias D'hooghe'
'Yves Dejaegher'
'Karl W. T\"ornroos'
'Norbert De Kimpe'

_publ_section_title
;
 Novel Diastereoselective Synthesis of Bicyclic \b-Lactams
 through Radical Cyclization and Their Reduction toward
 2-(1-Alkoxy-2-hydroxyethyl)piperidines and
 2-(1-Alkoxy-2-hydroxyethyl)azepanes
;
_journal_name_full 'Journal of Organic Chemistry'
_journal_page_first 1422
_journal_page_last 1428
_journal_paper_doi 10.1021/jo702263p
_journal_volume 73
_journal_year 2008
_chemical_formula_moiety 'C16 H21 N O2'
_chemical_formula_sum 'C16 H21 N O2'
_chemical_formula_weight 259.34
_chemical_name_systematic
; 
3,5,5-trimethyl-7-phenoxy-1-azabicyclo[4.2.0]octan-8-one
;
_space_group_IT_number 14
_symmetry_cell_setting monoclinic
_symmetry_space_group_name_Hall '-P 2ybc'
_symmetry_space_group_name_H-M 'P 1 21/c 1'
_atom_sites_solution_hydrogens geom
_atom_sites_solution_primary direct
_atom_sites_solution_secondary difmap
_audit_creation_method SHELXL-97
_cell_angle_alpha 90.00
_cell_angle_beta 96.3350(10)
_cell_angle_gamma 90.00
_cell_formula_units_Z 4
_cell_length_a 8.9037(3)
_cell_length_b 9.5546(4)
_cell_length_c 16.7734(6)
_cell_measurement_reflns_used 18160
_cell_measurement_temperature 123(2)
_cell_measurement_theta_max 24.09
_cell_measurement_theta_min 2.30
_cell_volume 1418.22(9)
_computing_cell_refinement
;
Bruker (2001). SAINT, version 6.02a, Bruker AXS Inc., Madison, 
Wisconsin, USA.
;
_computing_data_collection
;
Bruker (1999). SMART, version 5.059, Bruker AXS Inc., Madison, 
Wisconsin, USA.
;
_computing_data_reduction
;
Bruker (2001). SAINT, version 6.02a, Bruker AXS Inc., Madison, 
Wisconsin, USA.
;
_computing_molecular_graphics
;
Brandenburg, K. (2005). DIAMOND. Version 3.1. Crystal Impact GbR, Bonn, 
Germany.
;
_computing_publication_material
;
Bruker AXS (2003). SHELXTL. Version 6.14. Bruker AXS Inc., Madison, 
Wisconsin, USA.
;
_computing_structure_refinement
;
Sheldrick, G. M. (1997). SHELXS97 and SHELXL97. University of 
G\"ottingen, Germany.
;
_computing_structure_solution
;     
Sheldrick, G. M. (1997). SHELXS97 and SHELXL97. University of 
G\"ottingen, Germany. 
;
_diffrn_ambient_temperature 123(2)
_diffrn_detector_area_resol_mean '48 \um'
_diffrn_measured_fraction_theta_full 0.999
_diffrn_measured_fraction_theta_max 0.999
_diffrn_measurement_device_type 'Bruker-AXS SMART 2K CCD'
_diffrn_measurement_method 'omega scans'
_diffrn_radiation_monochromator graphite
_diffrn_radiation_source 'normal-focus sealed tube'
_diffrn_radiation_type MoK\a
_diffrn_radiation_wavelength 0.71073
_diffrn_reflns_av_R_equivalents 0.0162
_diffrn_reflns_av_sigmaI/netI 0.0100
_diffrn_reflns_limit_h_max 12
_diffrn_reflns_limit_h_min -12
_diffrn_reflns_limit_k_max 13
_diffrn_reflns_limit_k_min -13
_diffrn_reflns_limit_l_max 22
_diffrn_reflns_limit_l_min -22
_diffrn_reflns_number 21600
_diffrn_reflns_theta_full 29.09
_diffrn_reflns_theta_max 29.09
_diffrn_reflns_theta_min 2.30
_diffrn_standards_decay_% 0
_diffrn_standards_interval_count 1
_diffrn_standards_interval_time 28h
_diffrn_standards_number 537
_exptl_absorpt_coefficient_mu 0.079
_exptl_absorpt_correction_T_max 0.9802
_exptl_absorpt_correction_T_min 0.9562
_exptl_absorpt_correction_type numerical
_exptl_absorpt_process_details
;
Bruker AXS (2003). SHELXTL. Version 6.14. 
Bruker AXS Inc., Madison, Wisconsin, USA. 
;
_exptl_crystal_colour colourless
_exptl_crystal_density_diffrn 1.215
_exptl_crystal_density_method 'not measured'
_exptl_crystal_description prism
_exptl_crystal_F_000 560
_exptl_crystal_size_max 0.59
_exptl_crystal_size_mid 0.53
_exptl_crystal_size_min 0.27
_refine_diff_density_max 0.336
_refine_diff_density_min -0.157
_refine_diff_density_rms 0.037
_refine_ls_extinction_method none
_refine_ls_goodness_of_fit_ref 1.058
_refine_ls_hydrogen_treatment constr
_refine_ls_matrix_type full
_refine_ls_number_parameters 175
_refine_ls_number_reflns 3790
_refine_ls_number_restraints 0
_refine_ls_restrained_S_all 1.058
_refine_ls_R_factor_all 0.0391
_refine_ls_R_factor_gt 0.0362
_refine_ls_shift/su_max 0.001
_refine_ls_shift/su_mean 0.000
_refine_ls_structure_factor_coef Fsqd
_refine_ls_weighting_details 'calc w=1/[\s^2^(Fo^2^)+(0.0504P)^2^+0.3412P] where P=(Fo^2^+2Fc^2^)/3'
_refine_ls_weighting_scheme calc
_refine_ls_wR_factor_gt 0.0964
_refine_ls_wR_factor_ref 0.0990
_reflns_number_gt 3499
_reflns_number_total 3790
_reflns_threshold_expression I>2\s(I)
_cod_data_source_file jo702263p-File001.cif
_cod_data_source_block Compound6b
_cod_original_sg_symbol_H-M 'P 21/c'
_cod_database_code 4023272

loop_
_symmetry_equiv_pos_as_xyz
'x, y, z'
'-x, y+1/2, -z+1/2'
'-x, -y, -z'
'x, -y-1/2, z-1/2'

loop_
_atom_site_label
_atom_site_type_symbol
_atom_site_fract_x
_atom_site_fract_y
_atom_site_fract_z
_atom_site_U_iso_or_equiv
_atom_site_adp_type
_atom_site_occupancy
_atom_site_symmetry_multiplicity
_atom_site_calc_flag
_atom_site_refinement_flags
_atom_site_disorder_assembly
_atom_site_disorder_group
N1 N 0.71432(8) 1.09151(8) 0.00646(4) 0.02282(16) Uani 1 1 d . . .
C2 C 0.78927(10) 1.14070(10) -0.06057(5) 0.02474(18) Uani 1 1 d . . .
H2A H 0.7235 1.2080 -0.0928 0.030 Uiso 1 1 calc R . .
H2B H 0.8098 1.0609 -0.0955 0.030 Uiso 1 1 calc R . .
C3 C 0.93832(10) 1.21193(9) -0.02846(5) 0.02446(18) Uani 1 1 d . . .
H3A H 1.0123 1.1377 -0.0086 0.029 Uiso 1 1 calc R . .
C4 C 0.91306(10) 1.30841(9) 0.04240(5) 0.02585(18) Uani 1 1 d . . .
H4A H 0.8416 1.3833 0.0226 0.031 Uiso 1 1 calc R . .
H4B H 1.0103 1.3536 0.0618 0.031 Uiso 1 1 calc R . .
C5 C 0.85089(10) 1.23476(9) 0.11436(5) 0.02283(17) Uani 1 1 d . . .
C6 C 0.69796(9) 1.17260(9) 0.07969(5) 0.02186(17) Uani 1 1 d . . .
H6A H 0.6199 1.2475 0.0691 0.026 Uiso 1 1 calc R . .
C7 C 0.62724(10) 1.03571(9) 0.11136(5) 0.02331(17) Uani 1 1 d . . .
H7A H 0.5149 1.0436 0.1093 0.028 Uiso 1 1 calc R . .
C8 C 0.67367(9) 0.96600(9) 0.03468(5) 0.02351(17) Uani 1 1 d . . .
C9 C 1.00312(12) 1.29232(11) -0.09549(6) 0.0328(2) Uani 1 1 d . . .
H9A H 1.0190 1.2279 -0.1392 0.049 Uiso 1 1 calc R . .
H9B H 1.0997 1.3347 -0.0746 0.049 Uiso 1 1 calc R . .
H9C H 0.9322 1.3659 -0.1156 0.049 Uiso 1 1 calc R . .
C10 C 0.82713(12) 1.34372(10) 0.17891(6) 0.0301(2) Uani 1 1 d . . .
H10A H 0.7828 1.2983 0.2232 0.045 Uiso 1 1 calc R . .
H10B H 0.7588 1.4171 0.1557 0.045 Uiso 1 1 calc R . .
H10C H 0.9246 1.3854 0.1991 0.045 Uiso 1 1 calc R . .
C11 C 0.96354(10) 1.12337(9) 0.15000(5) 0.02581(18) Uani 1 1 d . . .
H11A H 0.9396 1.0975 0.2037 0.039 Uiso 1 1 calc R . .
H11B H 1.0664 1.1612 0.1536 0.039 Uiso 1 1 calc R . .
H11C H 0.9565 1.0404 0.1154 0.039 Uiso 1 1 calc R . .
O12 O 0.68958(7) 0.97111(7) 0.18289(4) 0.02548(15) Uani 1 1 d . . .
C13 C 0.62973(9) 1.00713(9) 0.25232(5) 0.02263(17) Uani 1 1 d . . .
C14 C 0.52898(10) 1.11707(9) 0.25822(5) 0.02505(18) Uani 1 1 d . . .
H14A H 0.4974 1.1735 0.2128 0.030 Uiso 1 1 calc R . .
C15 C 0.47510(11) 1.14312(10) 0.33174(6) 0.02721(19) Uani 1 1 d . . .
H15A H 0.4052 1.2171 0.3362 0.033 Uiso 1 1 calc R . .
C16 C 0.52224(11) 1.06238(10) 0.39844(6) 0.0294(2) Uani 1 1 d . . .
H16A H 0.4853 1.0813 0.4483 0.035 Uiso 1 1 calc R . .
C17 C 0.62407(11) 0.95325(10) 0.39204(6) 0.0295(2) Uani 1 1 d . . .
H17A H 0.6566 0.8977 0.4377 0.035 Uiso 1 1 calc R . .
C18 C 0.67797(10) 0.92566(9) 0.31922(5) 0.02612(18) Uani 1 1 d . . .
H18A H 0.7476 0.8514 0.3149 0.031 Uiso 1 1 calc R . .
O19 O 0.67085(8) 0.84810(7) 0.00708(4) 0.02977(16) Uani 1 1 d . . .

loop_
_atom_site_aniso_label
_atom_site_aniso_U_11
_atom_site_aniso_U_22
_atom_site_aniso_U_33
_atom_site_aniso_U_23
_atom_site_aniso_U_13
_atom_site_aniso_U_12
N1 0.0218(3) 0.0241(4) 0.0220(3) -0.0055(3) -0.0003(3) 0.0017(3)
C2 0.0247(4) 0.0268(4) 0.0223(4) -0.0022(3) 0.0008(3) 0.0044(3)
C3 0.0250(4) 0.0213(4) 0.0268(4) 0.0009(3) 0.0013(3) 0.0028(3)
C4 0.0286(4) 0.0192(4) 0.0287(4) -0.0011(3) -0.0015(3) 0.0012(3)
C5 0.0244(4) 0.0188(4) 0.0240(4) -0.0035(3) -0.0032(3) 0.0027(3)
C6 0.0218(4) 0.0221(4) 0.0208(4) -0.0037(3) -0.0014(3) 0.0053(3)
C7 0.0214(4) 0.0250(4) 0.0228(4) -0.0029(3) -0.0013(3) 0.0023(3)
C8 0.0187(4) 0.0261(4) 0.0248(4) -0.0047(3) -0.0016(3) 0.0016(3)
C9 0.0378(5) 0.0281(5) 0.0331(5) 0.0050(4) 0.0065(4) 0.0010(4)
C10 0.0368(5) 0.0236(4) 0.0287(4) -0.0078(3) -0.0022(4) 0.0026(4)
C11 0.0230(4) 0.0227(4) 0.0299(4) -0.0010(3) -0.0051(3) 0.0023(3)
O12 0.0264(3) 0.0255(3) 0.0240(3) 0.0001(2) 0.0007(2) 0.0056(2)
C13 0.0223(4) 0.0214(4) 0.0236(4) -0.0008(3) -0.0001(3) -0.0021(3)
C14 0.0282(4) 0.0224(4) 0.0241(4) 0.0018(3) 0.0014(3) 0.0016(3)
C15 0.0303(4) 0.0233(4) 0.0285(4) -0.0014(3) 0.0051(3) -0.0012(3)
C16 0.0343(5) 0.0294(4) 0.0250(4) 0.0005(3) 0.0053(3) -0.0079(4)
C17 0.0324(5) 0.0281(4) 0.0266(4) 0.0065(3) -0.0027(3) -0.0071(4)
C18 0.0255(4) 0.0217(4) 0.0298(4) 0.0027(3) -0.0029(3) -0.0016(3)
O19 0.0298(3) 0.0256(3) 0.0332(3) -0.0092(3) 0.0003(3) -0.0006(3)

loop_
_atom_type_symbol
_atom_type_description
_atom_type_scat_dispersion_real
_atom_type_scat_dispersion_imag
_atom_type_scat_source
C C 0.0033 0.0016 'International Tables Vol C Tables 4.2.6.8 and 6.1.1.4'
H H 0.0000 0.0000 'International Tables Vol C Tables 4.2.6.8 and 6.1.1.4'
N N 0.0061 0.0033 'International Tables Vol C Tables 4.2.6.8 and 6.1.1.4'
O O 0.0106 0.0060 'International Tables Vol C Tables 4.2.6.8 and 6.1.1.4'

loop_
_geom_angle_atom_site_label_1
_geom_angle_atom_site_label_2
_geom_angle_atom_site_label_3
_geom_angle
_geom_angle_site_symmetry_1
_geom_angle_site_symmetry_3
_geom_angle_publ_flag
C8 N1 C2 136.34(7) . . ?
C8 N1 C6 96.86(7) . . ?
C2 N1 C6 124.98(7) . . ?
N1 C2 C3 109.04(7) . . ?
N1 C2 H2A 109.9 . . ?
C3 C2 H2A 109.9 . . ?
N1 C2 H2B 109.9 . . ?
C3 C2 H2B 109.9 . . ?
H2A C2 H2B 108.3 . . ?
C9 C3 C2 110.31(7) . . ?
C9 C3 C4 111.50(8) . . ?
C2 C3 C4 109.99(7) . . ?
C9 C3 H3A 108.3 . . ?
C2 C3 H3A 108.3 . . ?
C4 C3 H3A 108.3 . . ?
C3 C4 C5 115.09(7) . . ?
C3 C4 H4A 108.5 . . ?
C5 C4 H4A 108.5 . . ?
C3 C4 H4B 108.5 . . ?
C5 C4 H4B 108.5 . . ?
H4A C4 H4B 107.5 . . ?
C10 C5 C11 109.29(7) . . ?
C10 C5 C6 110.09(7) . . ?
C11 C5 C6 113.06(7) . . ?
C10 C5 C4 109.29(7) . . ?
C11 C5 C4 110.07(7) . . ?
C6 C5 C4 104.94(7) . . ?
N1 C6 C5 110.68(7) . . ?
N1 C6 C7 85.65(6) . . ?
C5 C6 C7 124.39(7) . . ?
N1 C6 H6A 111.1 . . ?
C5 C6 H6A 111.1 . . ?
C7 C6 H6A 111.1 . . ?
O12 C7 C8 113.83(7) . . ?
O12 C7 C6 121.25(7) . . ?
C8 C7 C6 85.60(6) . . ?
O12 C7 H7A 111.2 . . ?
C8 C7 H7A 111.2 . . ?
C6 C7 H7A 111.2 . . ?
O19 C8 N1 133.03(8) . . ?
O19 C8 C7 136.01(9) . . ?
N1 C8 C7 90.90(7) . . ?
C3 C9 H9A 109.5 . . ?
C3 C9 H9B 109.5 . . ?
H9A C9 H9B 109.5 . . ?
C3 C9 H9C 109.5 . . ?
H9A C9 H9C 109.5 . . ?
H9B C9 H9C 109.5 . . ?
C5 C10 H10A 109.5 . . ?
C5 C10 H10B 109.5 . . ?
H10A C10 H10B 109.5 . . ?
C5 C10 H10C 109.5 . . ?
H10A C10 H10C 109.5 . . ?
H10B C10 H10C 109.5 . . ?
C5 C11 H11A 109.5 . . ?
C5 C11 H11B 109.5 . . ?
H11A C11 H11B 109.5 . . ?
C5 C11 H11C 109.5 . . ?
H11A C11 H11C 109.5 . . ?
H11B C11 H11C 109.5 . . ?
C13 O12 C7 117.27(7) . . ?
O12 C13 C14 124.16(8) . . ?
O12 C13 C18 115.32(8) . . ?
C14 C13 C18 120.52(8) . . ?
C13 C14 C15 119.02(8) . . ?
C13 C14 H14A 120.5 . . ?
C15 C14 H14A 120.5 . . ?
C16 C15 C14 120.79(9) . . ?
C16 C15 H15A 119.6 . . ?
C14 C15 H15A 119.6 . . ?
C15 C16 C17 119.74(9) . . ?
C15 C16 H16A 120.1 . . ?
C17 C16 H16A 120.1 . . ?
C18 C17 C16 120.11(8) . . ?
C18 C17 H17A 119.9 . . ?
C16 C17 H17A 119.9 . . ?
C17 C18 C13 119.82(9) . . ?
C17 C18 H18A 120.1 . . ?
C13 C18 H18A 120.1 . . ?

loop_
_geom_bond_atom_site_label_1
_geom_bond_atom_site_label_2
_geom_bond_distance
_geom_bond_site_symmetry_2
_geom_bond_publ_flag
N1 C8 1.3531(12) . ?
N1 C2 1.4476(11) . ?
N1 C6 1.4731(10) . ?
C2 C3 1.5352(12) . ?
C2 H2A 0.9900 . ?
C2 H2B 0.9900 . ?
C3 C9 1.5265(13) . ?
C3 C4 1.5402(12) . ?
C3 H3A 1.0000 . ?
C4 C5 1.5511(13) . ?
C4 H4A 0.9900 . ?
C4 H4B 0.9900 . ?
C5 C10 1.5334(12) . ?
C5 C11 1.5375(12) . ?
C5 C6 1.5395(12) . ?
C6 C7 1.5695(13) . ?
C6 H6A 1.0000 . ?
C7 O12 1.4076(10) . ?
C7 C8 1.5448(12) . ?
C7 H7A 1.0000 . ?
C8 O19 1.2171(11) . ?
C9 H9A 0.9800 . ?
C9 H9B 0.9800 . ?
C9 H9C 0.9800 . ?
C10 H10A 0.9800 . ?
C10 H10B 0.9800 . ?
C10 H10C 0.9800 . ?
C11 H11A 0.9800 . ?
C11 H11B 0.9800 . ?
C11 H11C 0.9800 . ?
O12 C13 1.3768(10) . ?
C13 C14 1.3919(12) . ?
C13 C18 1.3940(12) . ?
C14 C15 1.3940(12) . ?
C14 H14A 0.9500 . ?
C15 C16 1.3854(13) . ?
C15 H15A 0.9500 . ?
C16 C17 1.3936(15) . ?
C16 H16A 0.9500 . ?
C17 C18 1.3861(13) . ?
C17 H17A 0.9500 . ?
C18 H18A 0.9500 . ?

loop_
_geom_torsion_atom_site_label_1
_geom_torsion_atom_site_label_2
_geom_torsion_atom_site_label_3
_geom_torsion_atom_site_label_4
_geom_torsion
_geom_torsion_site_symmetry_1
_geom_torsion_site_symmetry_2
_geom_torsion_site_symmetry_3
_geom_torsion_site_symmetry_4
_geom_torsion_publ_flag
C8 N1 C2 C3 -116.23(10) . . . . ?
C6 N1 C2 C3 44.60(10) . . . . ?
N1 C2 C3 C9 -167.71(7) . . . . ?
N1 C2 C3 C4 -44.32(9) . . . . ?
C9 C3 C4 C5 -178.59(7) . . . . ?
C2 C3 C4 C5 58.71(9) . . . . ?
C3 C4 C5 C10 -178.35(7) . . . . ?
C3 C4 C5 C11 61.62(9) . . . . ?
C3 C4 C5 C6 -60.32(9) . . . . ?
C8 N1 C6 C5 117.38(7) . . . . ?
C2 N1 C6 C5 -49.42(10) . . . . ?
C8 N1 C6 C7 -7.84(6) . . . . ?
C2 N1 C6 C7 -174.64(8) . . . . ?
C10 C5 C6 N1 167.74(7) . . . . ?
C11 C5 C6 N1 -69.71(9) . . . . ?
C4 C5 C6 N1 50.26(9) . . . . ?
C10 C5 C6 C7 -93.04(9) . . . . ?
C11 C5 C6 C7 29.51(11) . . . . ?
C4 C5 C6 C7 149.48(8) . . . . ?
N1 C6 C7 O12 122.13(8) . . . . ?
C5 C6 C7 O12 9.97(12) . . . . ?
N1 C6 C7 C8 6.84(6) . . . . ?
C5 C6 C7 C8 -105.32(8) . . . . ?
C2 N1 C8 O19 -10.33(17) . . . . ?
C6 N1 C8 O19 -174.61(10) . . . . ?
C2 N1 C8 C7 172.23(9) . . . . ?
C6 N1 C8 C7 7.95(7) . . . . ?
O12 C7 C8 O19 52.94(14) . . . . ?
C6 C7 C8 O19 175.27(11) . . . . ?
O12 C7 C8 N1 -129.75(8) . . . . ?
C6 C7 C8 N1 -7.43(6) . . . . ?
C8 C7 O12 C13 -166.64(7) . . . . ?
C6 C7 O12 C13 93.58(9) . . . . ?
C7 O12 C13 C14 -10.06(12) . . . . ?
C7 O12 C13 C18 170.51(8) . . . . ?
O12 C13 C14 C15 179.59(8) . . . . ?
C18 C13 C14 C15 -1.01(13) . . . . ?
C13 C14 C15 C16 0.86(14) . . . . ?
C14 C15 C16 C17 -0.36(14) . . . . ?
C15 C16 C17 C18 0.01(14) . . . . ?
C16 C17 C18 C13 -0.17(14) . . . . ?
O12 C13 C18 C17 -179.87(8) . . . . ?
C14 C13 C18 C17 0.68(13) . . . . ?
